data_2221935
loop_
_publ_author_name
'Kim, Nam-Ho'
'Hwang, In-Chul'
'Ha, Kwang'

_publ_section_title
;
 Dichloridobis(pyridine-2-carboxylato-\k^2^<i>N</i>,<i>O</i>)platinum(IV)
 acetonitrile solvate
;
_journal_coeditor_code BT2950
_journal_issue 6
_journal_name_full 'Acta Crystallographica Section E'
_journal_page_first m667
_journal_paper_doi 10.1107/S1600536809017966
_journal_volume 65
_journal_year 2009
_chemical_formula_iupac '[Pt Cl2 (C6 H4 N O2)2], C2 H3 N'
_chemical_formula_moiety 'C12 H8 Cl2 N2 O4 Pt, C2 H3 N'
_chemical_formula_sum 'C14 H11 Cl2 N3 O4 Pt'
_chemical_formula_weight 551.25
_chemical_name_systematic
;
Dichloridobis(pyridine-2-carboxylato-\k^2^<i>N</i>,<i>O</i>)platinum(IV)
acetonitrile solvate
;
_space_group_IT_number 14
_symmetry_cell_setting monoclinic
_symmetry_space_group_name_Hall '-P 2ybc'
_symmetry_space_group_name_H-M 'P 1 21/c 1'
_atom_sites_solution_hydrogens geom
_atom_sites_solution_primary direct
_atom_sites_solution_secondary difmap
_cell_angle_alpha 90.00
_cell_angle_beta 91.076(7)
_cell_angle_gamma 90.00
_cell_formula_units_Z 4
_cell_length_a 6.103(3)
_cell_length_b 27.988(12)
_cell_length_c 9.823(4)
_cell_measurement_reflns_used 979
_cell_measurement_temperature 293(2)
_cell_measurement_theta_max 25.92
_cell_measurement_theta_min 2.53
_cell_volume 1677.6(13)
_computing_cell_refinement 'SAINT (Bruker, 2000)'
_computing_data_collection 'SMART (Bruker, 2000)'
_computing_data_reduction 'SAINT (Bruker, 2000)'
_computing_molecular_graphics 'ORTEP-3 (Farrugia, 1997) and PLATON (Spek, 2009)'
_computing_publication_material 'SHELXL97 (Sheldrick, 2008)'
_computing_structure_refinement 'SHELXL97 (Sheldrick, 2008)'
_computing_structure_solution 'SHELXS97 (Sheldrick, 2008)'
_diffrn_ambient_temperature 293(2)
_diffrn_measured_fraction_theta_full 0.996
_diffrn_measured_fraction_theta_max 0.996
_diffrn_measurement_device_type 'Bruker SMART 1000 CCD'
_diffrn_measurement_method '\f and \w'
_diffrn_radiation_monochromator graphite
_diffrn_radiation_source 'fine-focus sealed tube'
_diffrn_radiation_type 'Mo K\a'
_diffrn_radiation_wavelength 0.71073
_diffrn_reflns_av_R_equivalents 0.0247
_diffrn_reflns_av_sigmaI/netI 0.0286
_diffrn_reflns_limit_h_max 7
_diffrn_reflns_limit_h_min -6
_diffrn_reflns_limit_k_max 33
_diffrn_reflns_limit_k_min -35
_diffrn_reflns_limit_l_max 12
_diffrn_reflns_limit_l_min -12
_diffrn_reflns_number 9732
_diffrn_reflns_theta_full 26.40
_diffrn_reflns_theta_max 26.40
_diffrn_reflns_theta_min 1.46
_diffrn_standards_decay_% 0
_diffrn_standards_interval_count 0
_diffrn_standards_interval_time 0
_diffrn_standards_number 0
_exptl_absorpt_coefficient_mu 8.705
_exptl_absorpt_correction_T_max 0.271
_exptl_absorpt_correction_T_min 0.203
_exptl_absorpt_correction_type multi-scan
_exptl_absorpt_process_details '(SADABS; Bruker, 2000)'
_exptl_crystal_colour colorless
_exptl_crystal_density_diffrn 2.182
_exptl_crystal_density_method 'not measured'
_exptl_crystal_description stick
_exptl_crystal_F_000 1040
_exptl_crystal_size_max 0.20
_exptl_crystal_size_mid 0.15
_exptl_crystal_size_min 0.15
_refine_diff_density_max 1.042
_refine_diff_density_min -0.580
_refine_ls_extinction_method none
_refine_ls_goodness_of_fit_ref 1.106
_refine_ls_hydrogen_treatment constr
_refine_ls_matrix_type full
_refine_ls_number_parameters 218
_refine_ls_number_reflns 3437
_refine_ls_number_restraints 0
_refine_ls_restrained_S_all 1.106
_refine_ls_R_factor_all 0.0281
_refine_ls_R_factor_gt 0.0228
_refine_ls_shift/su_max 0.001
_refine_ls_shift/su_mean 0.000
_refine_ls_structure_factor_coef Fsqd
_refine_ls_weighting_details 'calc w=1/[\s^2^(Fo^2^)+(0.0126P)^2^+3.1343P] where P=(Fo^2^+2Fc^2^)/3'
_refine_ls_weighting_scheme calc
_refine_ls_wR_factor_gt 0.0432
_refine_ls_wR_factor_ref 0.0524
_reflns_number_gt 3051
_reflns_number_total 3437
_reflns_threshold_expression I>2\s(I)
_cod_data_source_file bt2950.cif
_cod_data_source_block I
_cod_depositor_comments
;
The following automatic conversions were performed:
'_symmetry_cell_setting' value 'Monoclinic' changed to 'monoclinic'
according to '/home/saulius/struct/CIF-dictionaries/cif_core.dic'
dictionary named 'cif_core.dic' version 2.4.1 from
2010-06-29.

'_exptl_absorpt_correction_type' value 'Multi-scan' changed
to 'multi-scan' according to
'/home/saulius/struct/CIF-dictionaries/cif_core.dic' dictionary named
'cif_core.dic' version 2.4.1 from 2010-06-29.

Automatic conversion script
Id: cif_fix_enum 1527 2010-12-29 10:47:43Z saulius 

The following automatic conversions were performed:

'_symmetry_cell_setting' value 'Monoclinic' changed to 'monoclinic'
according to /home/saulius/struct/CIF-dictionaries/cif_core.dic
dictionary named 'cif_core.dic' version 2.4.1 from
2010-06-29.

'_exptl_absorpt_correction_type' value 'Multi-scan'
changed to 'multi-scan' according to
/home/saulius/struct/CIF-dictionaries/cif_core.dic dictionary named
'cif_core.dic' version 2.4.1 from 2010-06-29.

Automatic conversion script
Id: cif_fix_values 1715 2011-07-08 13:25:40Z adriana 
;
_cod_original_cell_volume 1677.7(12)
_cod_original_sg_symbol_H-M 'P 21/c'
_cod_database_code 2221935
_cod_database_fobs_code 2221935

loop_
_symmetry_equiv_pos_as_xyz
'x, y, z'
'-x, y+1/2, -z+1/2'
'-x, -y, -z'
'x, -y-1/2, z-1/2'

loop_
_atom_site_type_symbol
_atom_site_label
_atom_site_fract_x
_atom_site_fract_y
_atom_site_fract_z
_atom_site_U_iso_or_equiv
_atom_site_adp_type
_atom_site_calc_flag
_atom_site_refinement_flags
_atom_site_occupancy
_atom_site_disorder_assembly
_atom_site_disorder_group
Pt Pt1 0.67421(3) 0.119200(6) 0.082756(17) 0.03061(6) Uani d . 1 . .
Cl Cl1 0.47415(19) 0.06563(4) -0.04645(12) 0.0421(3) Uani d . 1 . .
Cl Cl2 0.9275(2) 0.12741(4) -0.08481(13) 0.0454(3) Uani d . 1 . .
O O1 0.5138(5) 0.17577(11) 0.0066(3) 0.0444(8) Uani d . 1 . .
O O2 0.4983(9) 0.25418(14) 0.0228(6) 0.0971(19) Uani d . 1 . .
O O3 0.4557(5) 0.11261(11) 0.2338(3) 0.0389(7) Uani d . 1 . .
O O4 0.3574(6) 0.06264(14) 0.3949(4) 0.0533(10) Uani d . 1 . .
N N1 0.8376(6) 0.17036(13) 0.1894(4) 0.0336(8) Uani d . 1 . .
N N2 0.8101(6) 0.06220(12) 0.1765(4) 0.0297(8) Uani d . 1 . .
C C1 1.0064(8) 0.16447(16) 0.2751(5) 0.0410(11) Uani d . 1 . .
H H1 1.0535 0.1337 0.2961 0.049 Uiso calc R 1 . .
C C2 1.1128(9) 0.20275(18) 0.3335(5) 0.0504(14) Uani d . 1 . .
H H2 1.2320 0.1980 0.3923 0.060 Uiso calc R 1 . .
C C3 1.0415(10) 0.2478(2) 0.3040(6) 0.0610(16) Uani d . 1 . .
H H3 1.1108 0.2743 0.3428 0.073 Uiso calc R 1 . .
C C4 0.8651(11) 0.25356(19) 0.2158(7) 0.0680(19) Uani d . 1 . .
H H4 0.8137 0.2841 0.1957 0.082 Uiso calc R 1 . .
C C5 0.7654(9) 0.21476(17) 0.1578(5) 0.0452(12) Uani d . 1 . .
C C6 0.5793(10) 0.21694(19) 0.0564(6) 0.0550(15) Uani d . 1 . .
C C7 0.9907(8) 0.03922(17) 0.1407(5) 0.0380(11) Uani d . 1 . .
H H7 1.0735 0.0509 0.0695 0.046 Uiso calc R 1 . .
C C8 1.0567(9) -0.00183(17) 0.2081(5) 0.0451(12) Uani d . 1 . .
H H8 1.1841 -0.0176 0.1832 0.054 Uiso calc R 1 . .
C C9 0.9325(10) -0.01915(18) 0.3122(6) 0.0520(14) Uani d . 1 . .
H H9 0.9745 -0.0468 0.3581 0.062 Uiso calc R 1 . .
C C10 0.7448(9) 0.00483(18) 0.3481(5) 0.0476(13) Uani d . 1 . .
H H10 0.6595 -0.0064 0.4187 0.057 Uiso calc R 1 . .
C C11 0.6848(7) 0.04566(16) 0.2781(4) 0.0341(10) Uani d . 1 . .
C C12 0.4840(8) 0.07409(17) 0.3081(5) 0.0386(11) Uani d . 1 . .
N N3 0.7810(12) 0.1214(2) 0.5485(7) 0.091(2) Uani d . 1 . .
C C13 0.4113(12) 0.1411(2) 0.6554(7) 0.0761(19) Uani d . 1 . .
H H13A 0.3723 0.1734 0.6331 0.114 Uiso calc R 1 . .
H H13B 0.4226 0.1376 0.7525 0.114 Uiso calc R 1 . .
H H13C 0.3007 0.1198 0.6201 0.114 Uiso calc R 1 . .
C C14 0.6175(14) 0.1297(2) 0.5963(7) 0.0677(18) Uani d . 1 . .

loop_
_atom_site_aniso_label
_atom_site_aniso_U_11
_atom_site_aniso_U_22
_atom_site_aniso_U_33
_atom_site_aniso_U_12
_atom_site_aniso_U_13
_atom_site_aniso_U_23
Pt1 0.02912(10) 0.02809(10) 0.03449(10) 0.00214(7) -0.00261(7) 0.00113(7)
Cl1 0.0381(6) 0.0414(6) 0.0465(7) -0.0055(5) -0.0040(5) -0.0048(5)
Cl2 0.0479(7) 0.0448(7) 0.0439(7) -0.0037(5) 0.0083(5) 0.0066(5)
O1 0.044(2) 0.0332(18) 0.055(2) 0.0085(15) -0.0173(17) 0.0024(15)
O2 0.122(4) 0.035(2) 0.131(4) 0.026(2) -0.079(4) -0.002(2)
O3 0.0307(17) 0.0435(18) 0.0428(19) 0.0064(14) 0.0072(14) -0.0001(15)
O4 0.048(2) 0.063(2) 0.049(2) -0.0049(18) 0.0169(18) -0.0001(18)
N1 0.033(2) 0.030(2) 0.037(2) 0.0027(16) -0.0055(17) -0.0021(16)
N2 0.031(2) 0.0259(18) 0.0325(19) 0.0037(15) -0.0014(16) -0.0002(15)
C1 0.040(3) 0.031(2) 0.052(3) 0.002(2) -0.009(2) 0.001(2)
C2 0.051(3) 0.044(3) 0.055(3) -0.002(2) -0.019(3) -0.006(2)
C3 0.069(4) 0.039(3) 0.074(4) -0.005(3) -0.023(3) -0.010(3)
C4 0.084(5) 0.027(3) 0.092(5) 0.009(3) -0.031(4) -0.009(3)
C5 0.052(3) 0.030(3) 0.053(3) 0.010(2) -0.013(3) 0.000(2)
C6 0.064(4) 0.036(3) 0.064(4) 0.013(3) -0.024(3) 0.001(3)
C7 0.036(3) 0.038(3) 0.040(3) 0.003(2) 0.003(2) -0.002(2)
C8 0.044(3) 0.037(3) 0.055(3) 0.010(2) -0.007(2) -0.004(2)
C9 0.065(4) 0.034(3) 0.057(3) 0.004(3) -0.011(3) 0.006(2)
C10 0.060(4) 0.042(3) 0.041(3) -0.002(3) 0.002(3) 0.012(2)
C11 0.036(3) 0.035(2) 0.032(2) -0.005(2) -0.001(2) 0.0020(19)
C12 0.038(3) 0.043(3) 0.035(3) -0.003(2) 0.002(2) -0.009(2)
N3 0.097(5) 0.099(5) 0.078(4) 0.003(4) -0.014(4) -0.009(4)
C13 0.097(6) 0.065(4) 0.067(4) -0.004(4) 0.001(4) 0.012(3)
C14 0.092(6) 0.057(4) 0.053(4) -0.002(4) -0.017(4) -0.002(3)

loop_
_atom_type_symbol
_atom_type_description
_atom_type_scat_dispersion_real
_atom_type_scat_dispersion_imag
_atom_type_scat_source
C C 0.0033 0.0016 'International Tables Vol C Tables 4.2.6.8 and 6.1.1.4'
H H 0.0000 0.0000 'International Tables Vol C Tables 4.2.6.8 and 6.1.1.4'
Cl Cl 0.1484 0.1585 'International Tables Vol C Tables 4.2.6.8 and 6.1.1.4'
N N 0.0061 0.0033 'International Tables Vol C Tables 4.2.6.8 and 6.1.1.4'
O O 0.0106 0.0060 'International Tables Vol C Tables 4.2.6.8 and 6.1.1.4'
Pt Pt -1.7033 8.3905 'International Tables Vol C Tables 4.2.6.8 and 6.1.1.4'

loop_
_geom_angle_atom_site_label_1
_geom_angle_atom_site_label_2
_geom_angle_atom_site_label_3
_geom_angle_site_symmetry_1
_geom_angle_site_symmetry_3
_geom_angle
_geom_angle_publ_flag
O1 Pt1 N2 . . 173.39(14) ?
O1 Pt1 O3 . . 91.24(14) ?
N2 Pt1 O3 . . 82.16(13) ?
O1 Pt1 N1 . . 82.32(14) ?
N2 Pt1 N1 . . 97.41(15) ?
O3 Pt1 N1 . . 90.57(14) ?
O1 Pt1 Cl2 . . 89.09(11) ?
N2 Pt1 Cl2 . . 97.51(11) ?
O3 Pt1 Cl2 . . 178.67(10) ?
N1 Pt1 Cl2 . . 88.19(11) ?
O1 Pt1 Cl1 . . 93.37(10) ?
N2 Pt1 Cl1 . . 86.89(11) ?
O3 Pt1 Cl1 . . 89.70(10) ?
N1 Pt1 Cl1 . . 175.68(10) ?
Cl2 Pt1 Cl1 . . 91.57(5) ?
C6 O1 Pt1 . . 114.4(3) ?
C12 O3 Pt1 . . 113.7(3) ?
C1 N1 C5 . . 120.3(4) ?
C1 N1 Pt1 . . 127.5(3) ?
C5 N1 Pt1 . . 112.1(3) ?
C7 N2 C11 . . 120.9(4) ?
C7 N2 Pt1 . . 126.8(3) ?
C11 N2 Pt1 . . 112.1(3) ?
N1 C1 C2 . . 121.5(4) ?
N1 C1 H1 . . 119.2 ?
C2 C1 H1 . . 119.2 ?
C3 C2 C1 . . 119.2(5) ?
C3 C2 H2 . . 120.4 ?
C1 C2 H2 . . 120.4 ?
C2 C3 C4 . . 118.9(5) ?
C2 C3 H3 . . 120.6 ?
C4 C3 H3 . . 120.6 ?
C5 C4 C3 . . 120.5(5) ?
C5 C4 H4 . . 119.8 ?
C3 C4 H4 . . 119.8 ?
N1 C5 C4 . . 119.7(5) ?
N1 C5 C6 . . 115.4(4) ?
C4 C5 C6 . . 124.9(5) ?
O2 C6 O1 . . 122.7(5) ?
O2 C6 C5 . . 121.5(5) ?
O1 C6 C5 . . 115.7(4) ?
N2 C7 C8 . . 120.7(5) ?
N2 C7 H7 . . 119.6 ?
C8 C7 H7 . . 119.6 ?
C9 C8 C7 . . 119.4(5) ?
C9 C8 H8 . . 120.3 ?
C7 C8 H8 . . 120.3 ?
C8 C9 C10 . . 119.4(5) ?
C8 C9 H9 . . 120.3 ?
C10 C9 H9 . . 120.3 ?
C9 C10 C11 . . 119.3(5) ?
C9 C10 H10 . . 120.3 ?
C11 C10 H10 . . 120.3 ?
N2 C11 C10 . . 120.2(4) ?
N2 C11 C12 . . 116.2(4) ?
C10 C11 C12 . . 123.6(4) ?
O4 C12 O3 . . 122.2(5) ?
O4 C12 C11 . . 122.5(5) ?
O3 C12 C11 . . 115.3(4) ?
C14 C13 H13A . . 109.5 ?
C14 C13 H13B . . 109.5 ?
H13A C13 H13B . . 109.5 ?
C14 C13 H13C . . 109.5 ?
H13A C13 H13C . . 109.5 ?
H13B C13 H13C . . 109.5 ?
N3 C14 C13 . . 178.8(8) ?

loop_
_geom_bond_atom_site_label_1
_geom_bond_atom_site_label_2
_geom_bond_site_symmetry_2
_geom_bond_distance
_geom_bond_publ_flag
Pt1 O1 . 1.999(3) yes
Pt1 N2 . 2.013(3) yes
Pt1 O3 . 2.022(3) yes
Pt1 N1 . 2.025(4) yes
Pt1 Cl2 . 2.2910(14) yes
Pt1 Cl1 . 2.3003(13) yes
O1 C6 . 1.311(6) ?
O2 C6 . 1.197(6) ?
O3 C12 . 1.312(6) ?
O4 C12 . 1.205(6) ?
N1 C1 . 1.328(6) ?
N1 C5 . 1.352(6) ?
N2 C7 . 1.329(6) ?
N2 C11 . 1.350(5) ?
C1 C2 . 1.373(6) ?
C1 H1 . 0.9300 ?
C2 C3 . 1.364(7) ?
C2 H2 . 0.9300 ?
C3 C4 . 1.379(8) ?
C3 H3 . 0.9300 ?
C4 C5 . 1.364(7) ?
C4 H4 . 0.9300 ?
C5 C6 . 1.498(7) ?
C7 C8 . 1.382(6) ?
C7 H7 . 0.9300 ?
C8 C9 . 1.373(7) ?
C8 H8 . 0.9300 ?
C9 C10 . 1.379(7) ?
C9 H9 . 0.9300 ?
C10 C11 . 1.379(6) ?
C10 H10 . 0.9300 ?
C11 C12 . 1.495(6) ?
N3 C14 . 1.134(10) ?
C13 C14 . 1.432(10) ?
C13 H13A . 0.9600 ?
C13 H13B . 0.9600 ?
C13 H13C . 0.9600 ?

loop_
_geom_hbond_atom_site_label_D
_geom_hbond_atom_site_label_H
_geom_hbond_atom_site_label_A
_geom_hbond_site_symmetry_A
_geom_hbond_distance_DH
_geom_hbond_distance_HA
_geom_hbond_distance_DA
_geom_hbond_angle_DHA
C2 H2 O2 4_666 0.93 2.45 3.207(7) 138.7
C7 H7 Cl1 1_655 0.93 2.75 3.583(5) 149.9
C7 H7 Cl2 . 0.93 2.76 3.334(5) 120.7
C10 H10 O4 3_656 0.93 2.42 3.223(6) 144.9
C13 H13A O2 4_566 0.96 2.43 3.256(8) 144.0
C13 H13B Cl1 1_556 0.96 2.84 3.625(7) 140.2

loop_
_geom_torsion_atom_site_label_1
_geom_torsion_atom_site_label_2
_geom_torsion_atom_site_label_3
_geom_torsion_atom_site_label_4
_geom_torsion_site_symmetry_1
_geom_torsion_site_symmetry_2
_geom_torsion_site_symmetry_3
_geom_torsion_site_symmetry_4
_geom_torsion
_geom_torsion_publ_flag
O3 Pt1 O1 C6 . . . . 89.9(4) ?
N1 Pt1 O1 C6 . . . . -0.5(4) ?
Cl2 Pt1 O1 C6 . . . . -88.8(4) ?
Cl1 Pt1 O1 C6 . . . . 179.7(4) ?
O1 Pt1 O3 C12 . . . . 173.1(3) ?
N2 Pt1 O3 C12 . . . . -7.2(3) ?
N1 Pt1 O3 C12 . . . . -104.6(3) ?
Cl1 Pt1 O3 C12 . . . . 79.7(3) ?
O1 Pt1 N1 C1 . . . . -176.5(4) ?
N2 Pt1 N1 C1 . . . . 10.1(4) ?
O3 Pt1 N1 C1 . . . . 92.3(4) ?
Cl2 Pt1 N1 C1 . . . . -87.2(4) ?
O1 Pt1 N1 C5 . . . . -0.8(3) ?
N2 Pt1 N1 C5 . . . . -174.1(3) ?
O3 Pt1 N1 C5 . . . . -92.0(4) ?
Cl2 Pt1 N1 C5 . . . . 88.5(3) ?
O3 Pt1 N2 C7 . . . . -179.5(4) ?
N1 Pt1 N2 C7 . . . . -89.9(4) ?
Cl2 Pt1 N2 C7 . . . . -0.8(4) ?
Cl1 Pt1 N2 C7 . . . . 90.4(4) ?
O3 Pt1 N2 C11 . . . . 6.2(3) ?
N1 Pt1 N2 C11 . . . . 95.7(3) ?
Cl2 Pt1 N2 C11 . . . . -175.1(3) ?
Cl1 Pt1 N2 C11 . . . . -84.0(3) ?
C5 N1 C1 C2 . . . . -0.3(8) ?
Pt1 N1 C1 C2 . . . . 175.1(4) ?
N1 C1 C2 C3 . . . . 0.9(8) ?
C1 C2 C3 C4 . . . . -0.3(9) ?
C2 C3 C4 C5 . . . . -0.8(10) ?
C1 N1 C5 C4 . . . . -0.8(8) ?
Pt1 N1 C5 C4 . . . . -176.9(5) ?
C1 N1 C5 C6 . . . . 177.9(5) ?
Pt1 N1 C5 C6 . . . . 1.8(6) ?
C3 C4 C5 N1 . . . . 1.3(10) ?
C3 C4 C5 C6 . . . . -177.3(6) ?
Pt1 O1 C6 O2 . . . . -179.1(6) ?
Pt1 O1 C6 C5 . . . . 1.6(7) ?
N1 C5 C6 O2 . . . . 178.3(6) ?
C4 C5 C6 O2 . . . . -3.0(11) ?
N1 C5 C6 O1 . . . . -2.4(8) ?
C4 C5 C6 O1 . . . . 176.3(6) ?
C11 N2 C7 C8 . . . . -1.0(7) ?
Pt1 N2 C7 C8 . . . . -174.9(3) ?
N2 C7 C8 C9 . . . . 0.7(7) ?
C7 C8 C9 C10 . . . . -0.3(8) ?
C8 C9 C10 C11 . . . . 0.3(8) ?
C7 N2 C11 C10 . . . . 1.0(7) ?
Pt1 N2 C11 C10 . . . . 175.7(4) ?
C7 N2 C11 C12 . . . . -179.2(4) ?
Pt1 N2 C11 C12 . . . . -4.5(5) ?
C9 C10 C11 N2 . . . . -0.7(7) ?
C9 C10 C11 C12 . . . . 179.6(5) ?
Pt1 O3 C12 O4 . . . . -173.6(4) ?
Pt1 O3 C12 C11 . . . . 6.7(5) ?
N2 C11 C12 O4 . . . . 178.8(4) ?
C10 C11 C12 O4 . . . . -1.4(7) ?
N2 C11 C12 O3 . . . . -1.5(6) ?
C10 C11 C12 O3 . . . . 178.3(4) ?
